data_1555699
loop_
_publ_author_name
'Xiang, Jia-Chen'
'Cheng, Yan'
'Wang, Miao'
'Wu, Yan-Dong'
'Wu, An-Xin'

_publ_section_title
;
 Direct Construction of 4-Hydroxybenzils via Para-Selective C-C Bond
 Coupling of Phenols and Aryl Methyl Ketones.
;
_journal_issue 17
_journal_name_full 'Organic letters'
_journal_page_first 4360
_journal_page_last 4363
_journal_paper_doi 10.1021/acs.orglett.6b02118
_journal_volume 18
_journal_year 2016
_chemical_formula_sum 'C20 H16 O3'
_chemical_formula_weight 304.33
_space_group_IT_number 14
_space_group_name_Hall '-P 2yn'
_space_group_name_H-M_alt 'P 1 21/n 1'
_symmetry_cell_setting monoclinic
_symmetry_space_group_name_H-M 'P 1 21/n 1'
_atom_sites_solution_hydrogens geom
_atom_sites_solution_primary direct
_atom_sites_solution_secondary difmap
_audit_creation_method SHELXL-97
_cell_angle_alpha 90.00
_cell_angle_beta 98.022(3)
_cell_angle_gamma 90.00
_cell_formula_units_Z 4
_cell_length_a 7.9918(16)
_cell_length_b 8.6960(17)
_cell_length_c 22.750(5)
_cell_measurement_reflns_used 2347
_cell_measurement_temperature 273(2)
_cell_measurement_theta_max 22.54
_cell_measurement_theta_min 2.51
_cell_volume 1565.6(6)
_computing_structure_refinement 'SHELXL-97 (Sheldrick, 2008)'
_computing_structure_solution 'SHELXS-97 (Sheldrick, 2008)'
_diffrn_ambient_temperature 273(2)
_diffrn_measured_fraction_theta_full 0.991
_diffrn_measured_fraction_theta_max 0.991
_diffrn_measurement_device_type CCD
_diffrn_radiation_monochromator graphite
_diffrn_radiation_source 'fine-focus sealed tube'
_diffrn_radiation_type MoK\a
_diffrn_radiation_wavelength 0.71073
_diffrn_reflns_av_R_equivalents 0.0367
_diffrn_reflns_av_sigmaI/netI 0.0382
_diffrn_reflns_limit_h_max 10
_diffrn_reflns_limit_h_min -9
_diffrn_reflns_limit_k_max 11
_diffrn_reflns_limit_k_min -11
_diffrn_reflns_limit_l_max 29
_diffrn_reflns_limit_l_min -29
_diffrn_reflns_number 13232
_diffrn_reflns_theta_full 27.76
_diffrn_reflns_theta_max 27.76
_diffrn_reflns_theta_min 1.81
_exptl_absorpt_coefficient_mu 0.086
_exptl_absorpt_correction_T_max 0.9846
_exptl_absorpt_correction_T_min 0.9813
_exptl_absorpt_correction_type multi-scan
_exptl_absorpt_process_details sadabs
_exptl_crystal_colour colorless
_exptl_crystal_density_diffrn 1.291
_exptl_crystal_density_method 'not measured'
_exptl_crystal_description Block
_exptl_crystal_F_000 640
_exptl_crystal_size_max 0.22
_exptl_crystal_size_mid 0.20
_exptl_crystal_size_min 0.18
_refine_diff_density_max 0.184
_refine_diff_density_min -0.195
_refine_diff_density_rms 0.040
_refine_ls_extinction_method none
_refine_ls_goodness_of_fit_ref 0.993
_refine_ls_hydrogen_treatment mixed
_refine_ls_matrix_type full
_refine_ls_number_parameters 213
_refine_ls_number_reflns 3672
_refine_ls_number_restraints 1
_refine_ls_restrained_S_all 0.993
_refine_ls_R_factor_all 0.0823
_refine_ls_R_factor_gt 0.0463
_refine_ls_shift/su_max 0.001
_refine_ls_shift/su_mean 0.000
_refine_ls_structure_factor_coef Fsqd
_refine_ls_weighting_details 'calc w=1/[\s^2^(Fo^2^)+(0.0874P)^2^+0.0000P] where P=(Fo^2^+2Fc^2^)/3'
_refine_ls_weighting_scheme calc
_refine_ls_wR_factor_gt 0.1304
_refine_ls_wR_factor_ref 0.1534
_reflns_number_gt 2315
_reflns_number_total 3672
_reflns_threshold_expression >2sigma(I)
_cod_data_source_file ol6b02118_si_003.cif
_cod_data_source_block 1
_cod_depositor_comments
;
The following automatic conversions were performed:

data item '_symmetry_cell_setting' value 'Monoclinic' was changed to
'monoclinic' in accordance with the
/home/saulius/struct/COD-crude-data/automatic-downloads/DataCite-retrospective/ACS/depositions/lib/dictionaries/cif_core.dic
dictionary named 'cif_core.dic' version 2.4.2 last updated on
2011-04-26.

Automatic conversion script
Id: cif_fix_values 6909 2019-04-08 15:41:33Z antanas 
;
_cod_original_cell_volume 1565.6(5)
_cod_original_sg_symbol_H-M P2(1)/n
_cod_database_code 1555699

loop_
_symmetry_equiv_pos_as_xyz
'x, y, z'
'-x+1/2, y+1/2, -z+1/2'
'-x, -y, -z'
'x-1/2, -y-1/2, z-1/2'

loop_
_atom_site_label
_atom_site_type_symbol
_atom_site_fract_x
_atom_site_fract_y
_atom_site_fract_z
_atom_site_U_iso_or_equiv
_atom_site_adp_type
_atom_site_occupancy
_atom_site_symmetry_multiplicity
_atom_site_calc_flag
_atom_site_refinement_flags
C1 C 0.6083(3) 0.0436(3) 0.80694(9) 0.0690(6) Uani 1 1 d .
H1 H 0.6741 0.1003 0.8362 0.083 Uiso 1 1 calc R
C2 C 0.6721(3) 0.0028(3) 0.75632(10) 0.0886(8) Uani 1 1 d .
H2 H 0.7805 0.0334 0.7510 0.106 Uiso 1 1 calc R
C3 C 0.5748(4) -0.0847(4) 0.71247(10) 0.0937(8) Uani 1 1 d .
H3 H 0.6195 -0.1120 0.6783 0.112 Uiso 1 1 calc R
C4 C 0.4167(3) -0.1300(3) 0.71922(9) 0.0796(7) Uani 1 1 d .
H4 H 0.3547 -0.1895 0.6899 0.095 Uiso 1 1 calc R
C5 C 0.3443(3) -0.0881(2) 0.77012(8) 0.0563(5) Uani 1 1 d .
C6 C 0.4438(2) -0.0001(2) 0.81484(8) 0.0494(4) Uani 1 1 d .
C7 C 0.3724(2) 0.04108(18) 0.86613(7) 0.0448(4) Uani 1 1 d .
H7 H 0.4368 0.0958 0.8963 0.054 Uiso 1 1 calc R
C8 C 0.2095(2) 0.00150(17) 0.87195(7) 0.0438(4) Uani 1 1 d .
C9 C 0.1114(2) -0.0847(2) 0.82671(8) 0.0552(5) Uani 1 1 d .
H9 H 0.0004 -0.1104 0.8305 0.066 Uiso 1 1 calc R
C10 C 0.1778(3) -0.1296(2) 0.77829(8) 0.0636(5) Uani 1 1 d .
H10 H 0.1132 -0.1891 0.7497 0.076 Uiso 1 1 calc R
C11 C 0.1333(2) 0.05338(19) 0.92401(8) 0.0473(4) Uani 1 1 d .
C12 C 0.2498(2) 0.08943(17) 0.98163(7) 0.0417(4) Uani 1 1 d .
C13 C 0.26916(19) 0.24868(17) 1.00191(7) 0.0400(4) Uani 1 1 d .
C14 C 0.1995(2) 0.36975(18) 0.96641(7) 0.0425(4) Uani 1 1 d .
H14 H 0.1381 0.3480 0.9296 0.051 Uiso 1 1 calc R
C15 C 0.2192(2) 0.52106(17) 0.98448(7) 0.0422(4) Uani 1 1 d .
C16 C 0.3119(2) 0.54972(18) 1.04015(7) 0.0426(4) Uani 1 1 d .
C17 C 0.3837(2) 0.43056(18) 1.07705(7) 0.0440(4) Uani 1 1 d .
C18 C 0.3612(2) 0.28185(18) 1.05678(7) 0.0434(4) Uani 1 1 d .
H18 H 0.4088 0.2016 1.0804 0.052 Uiso 1 1 calc R
C19 C 0.1458(2) 0.6505(2) 0.94533(8) 0.0570(5) Uani 1 1 d .
H19A H 0.2356 0.7095 0.9326 0.086 Uiso 1 1 calc R
H19B H 0.0792 0.7154 0.9671 0.086 Uiso 1 1 calc R
H19C H 0.0757 0.6091 0.9113 0.086 Uiso 1 1 calc R
C20 C 0.4854(3) 0.4690(2) 1.13591(8) 0.0633(5) Uani 1 1 d .
H20A H 0.5127 0.3760 1.1579 0.095 Uiso 1 1 calc R
H20B H 0.4207 0.5353 1.1579 0.095 Uiso 1 1 calc R
H20C H 0.5878 0.5201 1.1295 0.095 Uiso 1 1 calc R
O1 O -0.01803(17) 0.05999(18) 0.92434(7) 0.0752(4) Uani 1 1 d .
O2 O 0.31661(16) -0.02024(12) 1.00905(5) 0.0529(3) Uani 1 1 d .
O3 O 0.33709(18) 0.69383(14) 1.06235(6) 0.0615(4) Uani 1 1 d D
H1O H 0.305(2) 0.761(2) 1.0361(8) 0.074 Uiso 1 1 d D

loop_
_atom_site_aniso_label
_atom_site_aniso_U_11
_atom_site_aniso_U_22
_atom_site_aniso_U_33
_atom_site_aniso_U_23
_atom_site_aniso_U_13
_atom_site_aniso_U_12
C1 0.0552(13) 0.0940(16) 0.0556(12) -0.0035(10) -0.0002(9) 0.0045(11)
C2 0.0603(15) 0.142(2) 0.0627(15) -0.0049(14) 0.0079(11) 0.0159(14)
C3 0.0841(18) 0.141(2) 0.0548(14) -0.0172(14) 0.0043(12) 0.0286(17)
C4 0.0901(18) 0.0920(17) 0.0509(12) -0.0182(11) -0.0103(11) 0.0131(13)
C5 0.0697(13) 0.0516(11) 0.0424(10) -0.0015(7) -0.0104(8) 0.0108(9)
C6 0.0521(11) 0.0502(10) 0.0421(9) 0.0021(7) -0.0069(8) 0.0087(8)
C7 0.0499(10) 0.0384(9) 0.0423(9) -0.0011(6) -0.0071(7) 0.0007(7)
C8 0.0499(10) 0.0334(8) 0.0443(9) 0.0035(6) -0.0076(7) -0.0002(7)
C9 0.0570(11) 0.0498(11) 0.0527(11) 0.0033(8) -0.0133(8) -0.0099(8)
C10 0.0769(14) 0.0549(11) 0.0513(11) -0.0035(8) -0.0181(9) -0.0107(10)
C11 0.0458(11) 0.0365(9) 0.0572(11) 0.0034(7) -0.0013(8) -0.0024(7)
C12 0.0410(9) 0.0359(8) 0.0487(9) 0.0046(7) 0.0081(7) 0.0001(7)
C13 0.0422(9) 0.0362(9) 0.0420(9) 0.0046(6) 0.0072(7) 0.0031(6)
C14 0.0479(10) 0.0390(9) 0.0393(8) 0.0037(6) 0.0015(7) 0.0004(7)
C15 0.0460(10) 0.0350(8) 0.0447(9) 0.0068(6) 0.0031(7) 0.0034(7)
C16 0.0504(10) 0.0332(8) 0.0436(9) 0.0009(6) 0.0047(7) 0.0019(7)
C17 0.0498(10) 0.0430(9) 0.0378(9) 0.0019(6) 0.0011(7) 0.0046(7)
C18 0.0512(10) 0.0365(9) 0.0416(9) 0.0067(6) 0.0035(7) 0.0072(7)
C19 0.0711(13) 0.0396(10) 0.0563(11) 0.0094(7) -0.0057(9) 0.0044(8)
C20 0.0795(14) 0.0578(12) 0.0481(11) -0.0007(8) -0.0073(9) 0.0040(10)
O1 0.0462(9) 0.0948(11) 0.0826(11) -0.0105(8) 0.0021(7) -0.0032(7)
O2 0.0610(8) 0.0346(6) 0.0608(8) 0.0051(5) 0.0006(6) 0.0043(5)
O3 0.0866(10) 0.0345(7) 0.0577(8) -0.0017(5) -0.0095(7) 0.0034(6)

loop_
_atom_type_symbol
_atom_type_description
_atom_type_scat_dispersion_real
_atom_type_scat_dispersion_imag
_atom_type_scat_source
C C 0.0033 0.0016 'International Tables Vol C Tables 4.2.6.8 and 6.1.1.4'
H H 0.0000 0.0000 'International Tables Vol C Tables 4.2.6.8 and 6.1.1.4'
O O 0.0106 0.0060 'International Tables Vol C Tables 4.2.6.8 and 6.1.1.4'

loop_
_geom_angle_atom_site_label_1
_geom_angle_atom_site_label_2
_geom_angle_atom_site_label_3
_geom_angle
C2 C1 C6 120.2(2)
C1 C2 C3 120.3(2)
C4 C3 C2 120.8(2)
C3 C4 C5 120.9(2)
C4 C5 C10 122.80(18)
C4 C5 C6 118.2(2)
C10 C5 C6 119.01(17)
C1 C6 C7 122.00(16)
C1 C6 C5 119.59(17)
C7 C6 C5 118.41(17)
C8 C7 C6 120.94(16)
C7 C8 C9 119.95(17)
C7 C8 C11 120.31(15)
C9 C8 C11 119.70(16)
C10 C9 C8 120.38(18)
C9 C10 C5 121.26(17)
O1 C11 C8 122.92(16)
O1 C11 C12 118.26(16)
C8 C11 C12 118.67(15)
O2 C12 C13 124.02(15)
O2 C12 C11 116.61(14)
C13 C12 C11 119.31(13)
C18 C13 C14 118.85(14)
C18 C13 C12 120.03(14)
C14 C13 C12 121.10(14)
C15 C14 C13 121.82(15)
C14 C15 C16 117.62(14)
C14 C15 C19 121.22(15)
C16 C15 C19 121.15(14)
O3 C16 C15 122.33(14)
O3 C16 C17 115.62(15)
C15 C16 C17 122.05(15)
C18 C17 C16 118.00(15)
C18 C17 C20 122.42(15)
C16 C17 C20 119.56(15)
C17 C18 C13 121.66(14)

loop_
_geom_bond_atom_site_label_1
_geom_bond_atom_site_label_2
_geom_bond_distance
C1 C2 1.369(3)
C1 C6 1.404(3)
C2 C3 1.400(4)
C3 C4 1.353(3)
C4 C5 1.413(3)
C5 C10 1.416(3)
C5 C6 1.424(3)
C6 C7 1.415(3)
C7 C8 1.370(2)
C8 C9 1.418(2)
C8 C11 1.476(2)
C9 C10 1.346(3)
C11 O1 1.212(2)
C11 C12 1.531(2)
C12 O2 1.2210(18)
C12 C13 1.461(2)
C13 C18 1.388(2)
C13 C14 1.395(2)
C14 C15 1.381(2)
C15 C16 1.398(2)
C15 C19 1.503(2)
C16 O3 1.356(2)
C16 C17 1.405(2)
C17 C18 1.376(2)
C17 C20 1.504(2)

loop_
_geom_torsion_atom_site_label_1
_geom_torsion_atom_site_label_2
_geom_torsion_atom_site_label_3
_geom_torsion_atom_site_label_4
_geom_torsion
C6 C1 C2 C3 -1.0(4)
C1 C2 C3 C4 0.2(4)
C2 C3 C4 C5 1.1(4)
C3 C4 C5 C10 178.4(2)
C3 C4 C5 C6 -1.5(3)
C2 C1 C6 C7 -179.2(2)
C2 C1 C6 C5 0.5(3)
C4 C5 C6 C1 0.7(3)
C10 C5 C6 C1 -179.17(17)
C4 C5 C6 C7 -179.50(17)
C10 C5 C6 C7 0.6(3)
C1 C6 C7 C8 177.79(16)
C5 C6 C7 C8 -2.0(2)
C6 C7 C8 C9 1.3(2)
C6 C7 C8 C11 -176.26(14)
C7 C8 C9 C10 0.8(3)
C11 C8 C9 C10 178.38(16)
C8 C9 C10 C5 -2.2(3)
C4 C5 C10 C9 -178.43(18)
C6 C5 C10 C9 1.5(3)
C7 C8 C11 O1 158.99(17)
C9 C8 C11 O1 -18.6(3)
C7 C8 C11 C12 -25.6(2)
C9 C8 C11 C12 156.86(15)
O1 C11 C12 O2 103.77(19)
C8 C11 C12 O2 -71.9(2)
O1 C11 C12 C13 -73.6(2)
C8 C11 C12 C13 110.74(17)
O2 C12 C13 C18 -3.4(2)
C11 C12 C13 C18 173.81(15)
O2 C12 C13 C14 175.23(15)
C11 C12 C13 C14 -7.6(2)
C18 C13 C14 C15 -0.2(2)
C12 C13 C14 C15 -178.82(14)
C13 C14 C15 C16 -0.1(2)
C13 C14 C15 C19 179.01(15)
C14 C15 C16 O3 -179.23(15)
C19 C15 C16 O3 1.6(3)
C14 C15 C16 C17 0.1(2)
C19 C15 C16 C17 -179.04(16)
O3 C16 C17 C18 179.65(14)
C15 C16 C17 C18 0.3(2)
O3 C16 C17 C20 -2.0(2)
C15 C16 C17 C20 178.64(16)
C16 C17 C18 C13 -0.6(2)
C20 C17 C18 C13 -178.95(16)
C14 C13 C18 C17 0.6(2)
C12 C13 C18 C17 179.23(15)
